data_4321938
loop_
_publ_author_name
'Michael C. Janzen'
'Hilary A. Jenkins'
'Louis M. Rendina'
'Jagadese J. Vittal'
'Richard J. Puddephatt'

_publ_section_title
;
 Synthesis of Metallacycles by Oxidative Addition of Sn-S, Sn-Se, Sn-Te,
 and Ge-Te Containing Precursors to Platinum(II)
;
_journal_name_full 'Inorganic Chemistry'
_journal_page_first 2123
_journal_page_last 2130
_journal_paper_doi 10.1021/ic980862p
_journal_volume 38
_journal_year 1999
_chemical_formula_sum 'C44 H50 N2 Pt S2 Sn2'
_chemical_formula_weight 1103.45
_chemical_name_systematic
; 
 ? 
;
_space_group_IT_number 14
_symmetry_cell_setting monoclinic
_symmetry_space_group_name_Hall '-P 2ybc'
_symmetry_space_group_name_H-M 'P 1 21/c 1'
_atom_sites_solution_hydrogens geom
_atom_sites_solution_primary direct
_atom_sites_solution_secondary difmap
_audit_creation_method SHELXL
_cell_angle_alpha 90.00
_cell_angle_beta 92.580(10)
_cell_angle_gamma 90.00
_cell_formula_units_Z 4
_cell_length_a 12.3050(10)
_cell_length_b 16.6670(10)
_cell_length_c 20.999(2)
_cell_measurement_reflns_used 26
_cell_measurement_temperature 293(2)
_cell_measurement_theta_max 12.4
_cell_measurement_theta_min 11.0
_cell_volume 4302.3(6)
_computing_cell_refinement 'Siemens XSCANS Ver. 2.1'
_computing_data_collection 'Siemens XSCANS Ver. 2.1'
_computing_data_reduction 'Siemens XSCANS Ver. 2.1'
_computing_molecular_graphics 'Siemens SHELXTL Ver. 5.0'
_computing_publication_material 'Siemens SHELXTL Ver. 5.0'
_computing_structure_refinement 'Siemens SHELXTL Ver. 5.0'
_computing_structure_solution 'Siemens SHELXTL Ver. 5.0'
_diffrn_ambient_temperature 293(2)
_diffrn_measurement_device 'Siemens P4'
_diffrn_measurement_method '\w scans'
_diffrn_radiation_monochromator graphite
_diffrn_radiation_source 'fine-focus sealed tube'
_diffrn_radiation_type MoK\a
_diffrn_radiation_wavelength 0.71073
_diffrn_reflns_av_R_equivalents 0.0380
_diffrn_reflns_av_sigmaI/netI 0.0598
_diffrn_reflns_limit_h_max 13
_diffrn_reflns_limit_h_min -1
_diffrn_reflns_limit_k_max 18
_diffrn_reflns_limit_k_min -16
_diffrn_reflns_limit_l_max 23
_diffrn_reflns_limit_l_min -23
_diffrn_reflns_number 10112
_diffrn_reflns_theta_max 23.00
_diffrn_reflns_theta_min 1.94
_diffrn_standards_decay_% 3.93
_diffrn_standards_interval_count 297
_diffrn_standards_number 2
_exptl_absorpt_coefficient_mu 4.524
_exptl_absorpt_correction_T_max 0.13295
_exptl_absorpt_correction_T_min 0.08118
_exptl_absorpt_correction_type 'empirical, psi-scan method'
_exptl_crystal_colour yellow
_exptl_crystal_density_diffrn 1.704
_exptl_crystal_density_meas 1.72(5)
_exptl_crystal_density_method floatation
_exptl_crystal_description 'along rod cut into a cube'
_exptl_crystal_F_000 2152
_exptl_crystal_size_max 0.271
_exptl_crystal_size_mid 0.240
_exptl_crystal_size_min 0.127
_refine_diff_density_max 0.724
_refine_diff_density_min -0.529
_refine_diff_density_rms 0.113
_refine_ls_extinction_method none
_refine_ls_goodness_of_fit_all 1.019
_refine_ls_goodness_of_fit_obs 1.056
_refine_ls_matrix_type full
_refine_ls_number_parameters 363
_refine_ls_number_reflns 5964
_refine_ls_number_restraints 179
_refine_ls_restrained_S_all 1.004
_refine_ls_restrained_S_obs 1.035
_refine_ls_R_factor_all 0.0681
_refine_ls_R_factor_obs 0.0402
_refine_ls_shift/esd_max 0.006
_refine_ls_shift/esd_mean 0.000
_refine_ls_structure_factor_coef Fsqd
_refine_ls_weighting_details 'w=1/[\s^2^(Fo^2^)+(0.0302P)^2^+10.4782P] where P=(Fo^2^+2Fc^2^)/3'
_refine_ls_weighting_scheme calc
_refine_ls_wR_factor_all 0.0915
_refine_ls_wR_factor_obs 0.0811
_reflns_number_observed 4449
_reflns_number_total 5964
_reflns_observed_criterion >2sigma(I)
_cod_data_source_file ic980862p_2.cif
_cod_data_source_block lou4
_cod_depositor_comments
;
The following automatic conversions were performed:

'_refine_ls_weighting_scheme' value 'calc
w=1/[\s^2^(Fo^2^)+(0.0302P)^2^+10.4782P] where P=(Fo^2^+2Fc^2^)/3'
was changed to 'calc'. New tag '_refine_ls_weighting_details' was
created. The value of the new tag was set to
'w=1/[\s^2^(Fo^2^)+(0.0302P)^2^+10.4782P] where P=(Fo^2^+2Fc^2^)/3'.

Automatic conversion script
Id: cif_fix_values 3143 2015-03-26 13:38:13Z robertas 
;
_cod_database_code 4321938

loop_
_symmetry_equiv_pos_as_xyz
'x, y, z'
'-x, y+1/2, -z+1/2'
'-x, -y, -z'
'x, -y-1/2, z-1/2'

loop_
_atom_site_aniso_label
_atom_site_aniso_U_11
_atom_site_aniso_U_22
_atom_site_aniso_U_33
_atom_site_aniso_U_23
_atom_site_aniso_U_13
_atom_site_aniso_U_12
Pt1 0.0357(2) 0.0464(2) 0.0484(2) -0.0094(2) 0.00533(14) -0.0011(2)
Sn1 0.0448(4) 0.0434(3) 0.0458(3) -0.0068(3) 0.0042(3) 0.0041(3)
Sn2 0.0425(4) 0.0507(4) 0.0632(4) 0.0001(3) -0.0013(3) 0.0035(3)
S1 0.0456(14) 0.0514(13) 0.0652(15) 0.0031(11) 0.0012(12) -0.0050(11)
S2 0.067(2) 0.0535(14) 0.094(2) -0.0166(14) -0.0252(15) 0.0062(14)
C1 0.033(5) 0.091(7) 0.075(6) -0.030(6) 0.009(5) -0.005(5)
C2 0.075(7) 0.065(6) 0.059(6) -0.001(5) -0.002(5) 0.012(6)
N1 0.039(4) 0.052(4) 0.047(4) -0.012(3) 0.004(3) -0.010(4)
C3 0.045(6) 0.059(6) 0.060(6) -0.008(5) 0.014(5) -0.013(5)
C4 0.055(6) 0.054(6) 0.062(6) 0.001(5) 0.002(5) -0.017(5)
C5 0.053(6) 0.042(5) 0.047(5) -0.007(4) -0.003(5) 0.005(5)
C6 0.039(5) 0.053(5) 0.054(5) -0.015(4) 0.000(4) -0.003(5)
C7 0.037(5) 0.040(5) 0.052(5) -0.003(4) 0.000(4) 0.004(4)
C8 0.045(5) 0.039(5) 0.045(5) -0.006(4) 0.002(4) 0.003(4)
C9 0.049(6) 0.062(6) 0.040(5) -0.015(4) 0.011(4) -0.004(5)
C10 0.036(5) 0.047(5) 0.056(5) -0.004(4) 0.007(4) -0.011(4)
C11 0.045(5) 0.046(5) 0.058(6) -0.012(4) 0.006(4) -0.014(4)
C12 0.050(6) 0.056(6) 0.049(5) -0.010(4) 0.007(4) -0.010(5)
N2 0.039(4) 0.040(4) 0.050(4) -0.010(3) 0.011(3) -0.004(3)
C13 0.051(6) 0.043(5) 0.067(6) -0.003(4) -0.006(5) 0.002(5)
C17 0.040(5) 0.054(5) 0.063(6) -0.004(4) 0.019(4) -0.005(4)
C18 0.072(8) 0.116(9) 0.071(7) 0.025(7) 0.018(6) 0.003(7)
C19 0.067(7) 0.075(7) 0.111(9) 0.014(6) 0.036(7) 0.004(6)
C20 0.058(7) 0.111(9) 0.098(8) -0.015(7) 0.031(6) -0.025(7)

loop_
_atom_site_label
_atom_site_type_symbol
_atom_site_fract_x
_atom_site_fract_y
_atom_site_fract_z
_atom_site_U_iso_or_equiv
_atom_site_thermal_displace_type
_atom_site_occupancy
_atom_site_calc_flag
_atom_site_refinement_flags
_atom_site_disorder_group
Pt1 Pt 0.65994(3) 0.20211(2) -0.00185(2) 0.04337(11) Uani 1 d . .
Sn1 Sn 0.68519(5) 0.31290(3) 0.08178(3) 0.0446(2) Uani 1 d . .
Sn2 Sn 0.86978(5) 0.15358(4) 0.13660(3) 0.0522(2) Uani 1 d . .
S1 S 0.7182(2) 0.10149(13) 0.07808(11) 0.0541(6) Uani 1 d . .
S2 S 0.8514(2) 0.29664(15) 0.14705(14) 0.0724(8) Uani 1 d . .
C1 C 0.5028(7) 0.1935(6) 0.0289(5) 0.066(3) Uani 1 d . .
H1A H 0.4807(19) 0.2446(11) 0.0450(27) 0.099 Uiso 1 calc R .
H1B H 0.5004(12) 0.1540(26) 0.0620(20) 0.099 Uiso 1 calc R .
H1C H 0.4546(10) 0.1781(36) -0.0062(8) 0.099 Uiso 1 calc R .
C2 C 0.6031(8) 0.2852(5) -0.0694(4) 0.066(3) Uani 1 d . .
H2A H 0.6452(35) 0.2813(27) -0.1067(13) 0.099 Uiso 1 calc R .
H2B H 0.6098(49) 0.3383(6) -0.0520(12) 0.099 Uiso 1 calc R .
H2C H 0.5281(17) 0.2743(24) -0.0807(23) 0.099 Uiso 1 calc R .
N1 N 0.6391(5) 0.1084(4) -0.0746(3) 0.046(2) Uani 1 d . .
C3 C 0.5536(7) 0.0601(5) -0.0846(4) 0.054(2) Uani 1 d . .
H3 H 0.4969(7) 0.0633(5) -0.0569(4) 0.065 Uiso 1 calc R .
C4 C 0.5451(8) 0.0056(5) -0.1338(4) 0.057(2) Uani 1 d . .
H4 H 0.4843(8) -0.0275(5) -0.1381(4) 0.068 Uiso 1 calc R .
C5 C 0.6261(7) -0.0002(4) -0.1770(3) 0.047(2) Uani 1 d D .
C6 C 0.7152(7) 0.0486(5) -0.1650(4) 0.049(2) Uani 1 d . .
H6 H 0.7729(7) 0.0458(5) -0.1920(4) 0.059 Uiso 1 calc R .
C7 C 0.7223(7) 0.1020(5) -0.1139(4) 0.043(2) Uani 1 d . .
C8 C 0.8186(7) 0.1523(5) -0.0994(4) 0.043(2) Uani 1 d . .
C9 C 0.9126(7) 0.1506(5) -0.1341(4) 0.050(2) Uani 1 d . .
H9 H 0.9155(7) 0.1167(5) -0.1692(4) 0.060 Uiso 1 calc R .
C10 C 1.0022(5) 0.1984(4) -0.1174(3) 0.047(2) Uani 1 d D .
C11 C 0.9928(7) 0.2457(5) -0.0654(4) 0.050(2) Uani 1 d . .
H11 H 1.0511(7) 0.2778(5) -0.0518(4) 0.060 Uiso 1 calc R .
C12 C 0.8996(7) 0.2470(5) -0.0325(4) 0.051(2) Uani 1 d . .
H12 H 0.8964(7) 0.2813(5) 0.0023(4) 0.062 Uiso 1 calc R .
N2 N 0.8118(5) 0.2014(4) -0.0478(3) 0.043(2) Uani 1 d . .
C13 C 0.6210(5) -0.0609(4) -0.2319(3) 0.054(2) Uani 1 d D .
C14 C 0.6682(15) -0.1414(5) -0.2089(6) 0.051(6) Uiso 0.50 d PD 1
H14A H 0.6262(59) -0.1617(33) -0.1750(36) 0.076 Uiso 0.50 calc PR 1
H14B H 0.7423(33) -0.1340(13) -0.1937(50) 0.076 Uiso 0.50 calc PR 1
H14C H 0.6657(84) -0.1790(20) -0.2436(15) 0.076 Uiso 0.50 calc PR 1
C15 C 0.6869(14) -0.0298(9) -0.2869(5) 0.064(7) Uiso 0.50 d PD 1
H15A H 0.6828(90) -0.0678(38) -0.3213(25) 0.096 Uiso 0.50 calc PR 1
H15B H 0.7615(27) -0.0230(78) -0.2725(18) 0.096 Uiso 0.50 calc PR 1
H15C H 0.6578(71) 0.0207(39) -0.3015(43) 0.096 Uiso 0.50 calc PR 1
C16 C 0.5026(7) -0.0731(10) -0.2557(7) 0.085(9) Uiso 0.50 d PD 1
H16A H 0.4628(30) -0.0984(82) -0.2229(26) 0.127 Uiso 0.50 calc PR 1
H16B H 0.5005(11) -0.1066(73) -0.2929(42) 0.127 Uiso 0.50 calc PR 1
H16C H 0.4703(36) -0.0221(12) -0.2661(67) 0.127 Uiso 0.50 calc PR 1
C14A C 0.6118(22) -0.1452(10) -0.2037(15) 0.112(20) Uiso 0.25 d PD 2
H14D H 0.5385(82) -0.1542(90) -0.1915(178) 0.168 Uiso 0.25 calc PR 2
H14E H 0.6606(242) -0.1501(80) -0.1669(116) 0.168 Uiso 0.25 calc PR 2
H14F H 0.6305(320) -0.1843(15) -0.2350(67) 0.168 Uiso 0.25 calc PR 2
C15A C 0.5187(12) -0.0431(16) -0.2738(10) 0.040(8) Uiso 0.25 d PD 2
H15D H 0.4561(22) -0.0439(119) -0.2481(20) 0.060 Uiso 0.25 calc PR 2
H15E H 0.5106(89) -0.0830(70) -0.3066(58) 0.060 Uiso 0.25 calc PR 2
H15F H 0.5252(71) 0.0089(53) -0.2929(76) 0.060 Uiso 0.25 calc PR 2
C16A C 0.7206(13) -0.0575(20) -0.2730(11) 0.078(14) Uiso 0.25 d PD 2
H16D H 0.7844(37) -0.0722(172) -0.2477(38) 0.117 Uiso 0.25 calc PR 2
H16E H 0.7289(141) -0.0040(47) -0.2891(115) 0.117 Uiso 0.25 calc PR 2
H16F H 0.7109(106) -0.0942(131) -0.3081(80) 0.117 Uiso 0.25 calc PR 2
C14B C 0.6961(19) -0.1316(12) -0.2145(16) 0.071(17) Uiso 0.25 d PD 3
H14G H 0.6774(145) -0.1765(53) -0.2415(89) 0.107 Uiso 0.25 calc PR 3
H14H H 0.6879(164) -0.1462(106) -0.1708(40) 0.107 Uiso 0.25 calc PR 3
H14I H 0.7703(26) -0.1164(54) -0.2205(124) 0.107 Uiso 0.25 calc PR 3
C15B C 0.5035(9) -0.0912(16) -0.2393(15) 0.052(11) Uiso 0.25 d PD 3
H15G H 0.4547(13) -0.0463(17) -0.2416(106) 0.078 Uiso 0.25 calc PR 3
H15H H 0.4875(58) -0.1239(111) -0.2033(54) 0.078 Uiso 0.25 calc PR 3
H15I H 0.4948(47) -0.1224(110) -0.2776(57) 0.078 Uiso 0.25 calc PR 3
C16B C 0.6540(25) -0.0249(20) -0.2953(9) 0.076(16) Uiso 0.25 d PD 3
H16G H 0.7319(25) -0.0244(169) -0.2967(61) 0.113 Uiso 0.25 calc PR 3
H16H H 0.6269(213) 0.0290(66) -0.2991(66) 0.113 Uiso 0.25 calc PR 3
H16I H 0.6239(206) -0.0567(106) -0.3299(11) 0.113 Uiso 0.25 calc PR 3
C17 C 1.1049(5) 0.1898(3) -0.1555(2) 0.052(2) Uani 1 d D .
C18 C 1.0780(7) 0.2077(5) -0.2260(3) 0.086(3) Uani 1 d D .
H18A H 1.1425(16) 0.2019(45) -0.2497(6) 0.129 Uiso 1 calc R .
H18B H 1.0513(59) 0.2616(16) -0.2304(5) 0.129 Uiso 1 calc R .
H18C H 1.0235(46) 0.1709(30) -0.2422(10) 0.129 Uiso 1 calc R .
C19 C 1.1490(6) 0.1041(4) -0.1491(4) 0.084(3) Uani 1 d D .
H19A H 1.1626(57) 0.0916(16) -0.1048(4) 0.125 Uiso 1 calc R .
H19B H 1.2156(33) 0.0998(12) -0.1710(31) 0.125 Uiso 1 calc R .
H19C H 1.0965(26) 0.0671(6) -0.1674(32) 0.125 Uiso 1 calc R .
C20 C 1.1921(5) 0.2487(5) -0.1302(4) 0.088(4) Uani 1 d D .
H20A H 1.2569(22) 0.2420(32) -0.1535(25) 0.132 Uiso 1 calc R .
H20B H 1.2083(45) 0.2383(30) -0.0858(10) 0.132 Uiso 1 calc R .
H20C H 1.1659(25) 0.3026(5) -0.1355(33) 0.132 Uiso 1 calc R .
C1A C 0.5620(7) 0.3255(5) 0.1504(4) 0.051(2) Uiso 1 d D .
C2A C 0.5871(8) 0.3091(5) 0.2137(4) 0.069(3) Uiso 1 d D .
H2A1 H 0.6559(8) 0.2900(5) 0.2259(4) 0.083 Uiso 1 calc R .
C3A C 0.5088(10) 0.3213(6) 0.2604(5) 0.086(3) Uiso 1 d D .
H3A H 0.5247(10) 0.3087(6) 0.3030(5) 0.103 Uiso 1 calc R .
C4A C 0.4137(10) 0.3506(7) 0.2421(5) 0.090(4) Uiso 1 d D .
H4A H 0.3649(10) 0.3613(7) 0.2736(5) 0.108 Uiso 1 calc R .
C5A C 0.3808(10) 0.3664(7) 0.1819(5) 0.095(4) Uiso 1 d D .
H5A H 0.3111(10) 0.3849(7) 0.1711(5) 0.114 Uiso 1 calc R .
C6A C 0.4601(8) 0.3531(6) 0.1349(5) 0.076(3) Uiso 1 d D .
H6A H 0.4412(8) 0.3637(6) 0.0923(5) 0.091 Uiso 1 calc R .
C1B C 0.7155(7) 0.4334(5) 0.0482(4) 0.051(2) Uiso 1 d D .
C2B C 0.6362(10) 0.4893(6) 0.0446(5) 0.087(3) Uiso 1 d D .
H2B1 H 0.5659(10) 0.4744(6) 0.0540(5) 0.105 Uiso 1 calc R .
C3B C 0.6566(11) 0.5710(7) 0.0266(5) 0.103(4) Uiso 1 d D .
H3B H 0.6016(11) 0.6093(7) 0.0259(5) 0.124 Uiso 1 calc R .
C4B C 0.7582(9) 0.5898(8) 0.0108(5) 0.093(4) Uiso 1 d D .
H4B H 0.7717(9) 0.6412(8) -0.0041(5) 0.112 Uiso 1 calc R .
C5B C 0.8395(10) 0.5382(7) 0.0156(5) 0.097(4) Uiso 1 d D .
H5B H 0.9092(10) 0.5539(7) 0.0056(5) 0.117 Uiso 1 calc R .
C6B C 0.8196(10) 0.4572(6) 0.0363(5) 0.088(3) Uiso 1 d D .
H6B H 0.8770(10) 0.4212(6) 0.0417(5) 0.105 Uiso 1 calc R .
C1C C 1.0228(7) 0.1376(5) 0.0931(4) 0.053(2) Uiso 1 d D .
C2C C 1.0994(8) 0.2002(6) 0.0935(4) 0.066(3) Uiso 1 d D .
H2C1 H 1.0843(8) 0.2493(6) 0.1121(4) 0.080 Uiso 1 calc R .
C3C C 1.1986(9) 0.1874(6) 0.0653(5) 0.077(3) Uiso 1 d D .
H3C H 1.2501(9) 0.2282(6) 0.0660(5) 0.092 Uiso 1 calc R .
C4C C 1.2211(10) 0.1169(6) 0.0370(5) 0.082(3) Uiso 1 d D .
H4C H 1.2873(10) 0.1102(6) 0.0180(5) 0.098 Uiso 1 calc R .
C5C C 1.1483(8) 0.0557(6) 0.0361(4) 0.071(3) Uiso 1 d D .
H5C H 1.1640(8) 0.0074(6) 0.0164(4) 0.085 Uiso 1 calc R .
C6C C 1.0501(8) 0.0664(6) 0.0648(4) 0.065(3) Uiso 1 d D .
H6C H 1.0010(8) 0.0240(6) 0.0650(4) 0.077 Uiso 1 calc R .
C1D C 0.8863(7) 0.1006(5) 0.2294(4) 0.061(2) Uiso 1 d D .
C2D C 0.8014(10) 0.1032(7) 0.2702(5) 0.094(4) Uiso 1 d D .
H2D H 0.7373(10) 0.1297(7) 0.2579(5) 0.113 Uiso 1 calc R .
C3D C 0.8116(12) 0.0664(8) 0.3298(6) 0.125(5) Uiso 1 d D .
H3D H 0.7533(12) 0.0662(8) 0.3565(6) 0.151 Uiso 1 calc R .
C4D C 0.9063(11) 0.0312(8) 0.3486(7) 0.120(5) Uiso 1 d D .
H4D H 0.9142(11) 0.0108(8) 0.3898(7) 0.144 Uiso 1 calc R .
C5D C 0.9916(11) 0.0245(8) 0.3087(6) 0.111(4) Uiso 1 d D .
H5D H 1.0540(11) -0.0043(8) 0.3205(6) 0.133 Uiso 1 calc R .
C6D C 0.9800(9) 0.0631(6) 0.2492(5) 0.080(3) Uiso 1 d D .
H6D H 1.0383(9) 0.0631(6) 0.2225(5) 0.096 Uiso 1 calc R .

loop_
_atom_type_symbol
_atom_type_description
_atom_type_scat_dispersion_real
_atom_type_scat_dispersion_imag
_atom_type_scat_source
C C 0.0033 0.0016 'International Tables Vol C Tables 4.2.6.8 and 6.1.1.4'
H H 0.0000 0.0000 'International Tables Vol C Tables 4.2.6.8 and 6.1.1.4'
N N 0.0061 0.0033 'International Tables Vol C Tables 4.2.6.8 and 6.1.1.4'
S S 0.1246 0.1234 'International Tables Vol C Tables 4.2.6.8 and 6.1.1.4'
Sn Sn -0.6537 1.4246 'International Tables Vol C Tables 4.2.6.8 and 6.1.1.4'
Pt Pt -1.7033 8.3905 'International Tables Vol C Tables 4.2.6.8 and 6.1.1.4'

loop_
_geom_angle_atom_site_label_1
_geom_angle_atom_site_label_2
_geom_angle_atom_site_label_3
_geom_angle
_geom_angle_site_symmetry_1
_geom_angle_site_symmetry_3
_geom_angle_publ_flag
C1 Pt1 C2 88.2(4) . . ?
C1 Pt1 N2 170.4(3) . . ?
C2 Pt1 N2 88.3(3) . . ?
C1 Pt1 N1 95.0(3) . . ?
C2 Pt1 N1 88.5(3) . . ?
N2 Pt1 N1 76.1(2) . . ?
C1 Pt1 S1 89.3(3) . . ?
C2 Pt1 S1 177.3(3) . . ?
N2 Pt1 S1 94.0(2) . . ?
N1 Pt1 S1 90.6(2) . . ?
C1 Pt1 Sn1 85.5(2) . . ?
C2 Pt1 Sn1 90.8(3) . . ?
N2 Pt1 Sn1 103.4(2) . . ?
N1 Pt1 Sn1 179.2(2) . . ?
S1 Pt1 Sn1 90.06(6) . . ?
C1A Sn1 C1B 105.4(3) . . ?
C1A Sn1 S2 103.5(2) . . ?
C1B Sn1 S2 97.7(2) . . ?
C1A Sn1 Pt1 117.6(2) . . ?
C1B Sn1 Pt1 117.6(2) . . ?
S2 Sn1 Pt1 112.38(6) . . ?
C1D Sn2 C1C 106.6(3) . . ?
C1D Sn2 S1 111.3(3) . . ?
C1C Sn2 S1 115.0(2) . . ?
C1D Sn2 S2 109.4(2) . . ?
C1C Sn2 S2 104.5(2) . . ?
S1 Sn2 S2 109.73(9) . . ?
Sn2 S1 Pt1 107.76(9) . . ?
Sn2 S2 Sn1 98.03(9) . . ?
C3 N1 C7 118.1(7) . . ?
C3 N1 Pt1 127.4(5) . . ?
C7 N1 Pt1 114.5(5) . . ?
N1 C3 C4 123.4(8) . . ?
C3 C4 C5 120.4(8) . . ?
C6 C5 C4 115.5(7) . . ?
C6 C5 C13 122.2(7) . . ?
C4 C5 C13 122.3(7) . . ?
C5 C6 C7 122.6(8) . . ?
N1 C7 C6 120.0(7) . . ?
N1 C7 C8 117.1(7) . . ?
C6 C7 C8 123.0(7) . . ?
N2 C8 C9 120.6(7) . . ?
N2 C8 C7 115.4(7) . . ?
C9 C8 C7 124.0(7) . . ?
C10 C9 C8 121.5(7) . . ?
C11 C10 C9 116.1(7) . . ?
C11 C10 C17 125.3(6) . . ?
C9 C10 C17 118.5(5) . . ?
C12 C11 C10 121.4(8) . . ?
N2 C12 C11 123.6(8) . . ?
C12 N2 C8 116.8(7) . . ?
C12 N2 Pt1 126.6(5) . . ?
C8 N2 Pt1 116.6(5) . . ?
C16B C13 C5 113.1(16) . . ?
C16 C13 C5 109.9(3) . . ?
C14A C13 C5 108.4(14) . . ?
C16B C13 C14B 109.1(3) . . ?
C5 C13 C14B 108.9(15) . . ?
C14A C13 C15A 109.1(3) . . ?
C5 C13 C15A 108.0(12) . . ?
C16 C13 C14 109.1(3) . . ?
C5 C13 C14 109.8(3) . . ?
C16 C13 C15 109.1(3) . . ?
C5 C13 C15 109.9(3) . . ?
C14 C13 C15 109.1(3) . . ?
C16B C13 C15B 109.1(3) . . ?
C5 C13 C15B 107.5(14) . . ?
C14B C13 C15B 109.1(3) . . ?
C14A C13 C16A 109.1(3) . . ?
C5 C13 C16A 113.2(14) . . ?
C15A C13 C16A 109.0(3) . . ?
C20 C17 C18 109.1(3) . . ?
C20 C17 C10 109.9(3) . . ?
C18 C17 C10 109.8(3) . . ?
C20 C17 C19 109.1(3) . . ?
C18 C17 C19 109.1(3) . . ?
C10 C17 C19 109.8(3) . . ?
C6A C1A C2A 117.5(9) . . ?
C6A C1A Sn1 122.8(7) . . ?
C2A C1A Sn1 119.6(7) . . ?
C1A C2A C3A 120.6(10) . . ?
C4A C3A C2A 118.4(11) . . ?
C3A C4A C5A 125.4(13) . . ?
C4A C5A C6A 115.7(11) . . ?
C1A C6A C5A 122.3(10) . . ?
C2B C1B C6B 117.9(10) . . ?
C2B C1B Sn1 121.6(7) . . ?
C6B C1B Sn1 120.2(7) . . ?
C1B C2B C3B 122.3(11) . . ?
C4B C3B C2B 117.4(12) . . ?
C5B C4B C3B 122.6(13) . . ?
C4B C5B C6B 119.6(12) . . ?
C1B C6B C5B 119.8(11) . . ?
C6C C1C C2C 117.8(9) . . ?
C6C C1C Sn2 121.8(7) . . ?
C2C C1C Sn2 120.4(6) . . ?
C3C C2C C1C 118.9(9) . . ?
C4C C3C C2C 121.3(10) . . ?
C3C C4C C5C 120.7(11) . . ?
C4C C5C C6C 119.0(10) . . ?
C1C C6C C5C 122.2(9) . . ?
C6D C1D C2D 118.7(10) . . ?
C6D C1D Sn2 120.8(7) . . ?
C2D C1D Sn2 120.5(8) . . ?
C1D C2D C3D 120.2(12) . . ?
C4D C3D C2D 119.7(14) . . ?
C3D C4D C5D 122.0(15) . . ?
C4D C5D C6D 117.0(13) . . ?
C1D C6D C5D 122.1(11) . . ?

loop_
_geom_bond_atom_site_label_1
_geom_bond_atom_site_label_2
_geom_bond_distance
_geom_bond_site_symmetry_2
_geom_bond_publ_flag
Pt1 C1 2.070(8) . ?
Pt1 C2 2.081(8) . ?
Pt1 N2 2.142(6) . ?
Pt1 N1 2.192(6) . ?
Pt1 S1 2.457(2) . ?
Pt1 Sn1 2.5576(6) . ?
Sn1 C1A 2.148(9) . ?
Sn1 C1B 2.166(8) . ?
Sn1 S2 2.425(3) . ?
Sn2 C1D 2.141(9) . ?
Sn2 C1C 2.146(9) . ?
Sn2 S1 2.353(2) . ?
Sn2 S2 2.406(3) . ?
N1 C3 1.334(10) . ?
N1 C7 1.347(10) . ?
C3 C4 1.376(11) . ?
C4 C5 1.381(11) . ?
C5 C6 1.380(11) . ?
C5 C13 1.532(8) . ?
C6 C7 1.394(11) . ?
C7 C8 1.473(11) . ?
C8 N2 1.363(10) . ?
C8 C9 1.395(11) . ?
C9 C10 1.392(10) . ?
C10 C11 1.356(10) . ?
C10 C17 1.532(8) . ?
C11 C12 1.366(11) . ?
C12 N2 1.347(10) . ?
C13 C16B 1.532(5) . ?
C13 C16 1.532(5) . ?
C13 C14A 1.532(5) . ?
C13 C14B 1.532(5) . ?
C13 C15A 1.532(5) . ?
C13 C14 1.532(5) . ?
C13 C15 1.532(5) . ?
C13 C15B 1.532(5) . ?
C13 C16A 1.533(5) . ?
C17 C20 1.532(5) . ?
C17 C18 1.532(5) . ?
C17 C19 1.532(5) . ?
C1A C6A 1.362(12) . ?
C1A C2A 1.378(11) . ?
C2A C3A 1.420(13) . ?
C3A C4A 1.311(13) . ?
C4A C5A 1.336(13) . ?
C5A C6A 1.436(13) . ?
C1B C2B 1.349(12) . ?
C1B C6B 1.374(12) . ?
C2B C3B 1.438(14) . ?
C3B C4B 1.345(14) . ?
C4B C5B 1.319(13) . ?
C5B C6B 1.443(13) . ?
C1C C6C 1.374(11) . ?
C1C C2C 1.406(11) . ?
C2C C3C 1.396(12) . ?
C3C C4C 1.350(12) . ?
C4C C5C 1.357(12) . ?
C5C C6C 1.386(11) . ?
C1D C6D 1.359(12) . ?
C1D C2D 1.381(12) . ?
C2D C3D 1.395(14) . ?
C3D C4D 1.348(15) . ?
C4D C5D 1.377(14) . ?
C5D C6D 1.408(13) . ?

loop_
_geom_torsion_atom_site_label_1
_geom_torsion_atom_site_label_2
_geom_torsion_atom_site_label_3
_geom_torsion_atom_site_label_4
_geom_torsion
_geom_torsion_site_symmetry_1
_geom_torsion_site_symmetry_2
_geom_torsion_site_symmetry_3
_geom_torsion_site_symmetry_4
_geom_torsion_publ_flag
C1 Pt1 Sn1 C1A 12.3(4) . . . . ?
C2 Pt1 Sn1 C1A 100.4(4) . . . . ?
N2 Pt1 Sn1 C1A -171.2(3) . . . . ?
N1 Pt1 Sn1 C1A 137.6(118) . . . . ?
S1 Pt1 Sn1 C1A -77.0(2) . . . . ?
C1 Pt1 Sn1 C1B -115.4(4) . . . . ?
C2 Pt1 Sn1 C1B -27.3(4) . . . . ?
N2 Pt1 Sn1 C1B 61.2(3) . . . . ?
N1 Pt1 Sn1 C1B 9.9(118) . . . . ?
S1 Pt1 Sn1 C1B 155.3(3) . . . . ?
C1 Pt1 Sn1 S2 132.4(3) . . . . ?
C2 Pt1 Sn1 S2 -139.5(3) . . . . ?
N2 Pt1 Sn1 S2 -51.1(2) . . . . ?
N1 Pt1 Sn1 S2 -102.4(118) . . . . ?
S1 Pt1 Sn1 S2 43.06(10) . . . . ?
C1D Sn2 S1 Pt1 155.2(3) . . . . ?
C1C Sn2 S1 Pt1 -83.4(3) . . . . ?
S2 Sn2 S1 Pt1 34.03(13) . . . . ?
C1 Pt1 S1 Sn2 -128.7(3) . . . . ?
C2 Pt1 S1 Sn2 -152.0(53) . . . . ?
N2 Pt1 S1 Sn2 60.3(2) . . . . ?
N1 Pt1 S1 Sn2 136.3(2) . . . . ?
Sn1 Pt1 S1 Sn2 -43.20(8) . . . . ?
C1D Sn2 S2 Sn1 -126.6(3) . . . . ?
C1C Sn2 S2 Sn1 119.5(2) . . . . ?
S1 Sn2 S2 Sn1 -4.25(13) . . . . ?
C1A Sn1 S2 Sn2 101.8(2) . . . . ?
C1B Sn1 S2 Sn2 -150.3(2) . . . . ?
Pt1 Sn1 S2 Sn2 -26.10(12) . . . . ?
C1 Pt1 N1 C3 -7.1(8) . . . . ?
C2 Pt1 N1 C3 -95.2(8) . . . . ?
N2 Pt1 N1 C3 176.2(7) . . . . ?
S1 Pt1 N1 C3 82.2(7) . . . . ?
Sn1 Pt1 N1 C3 -132.4(114) . . . . ?
C1 Pt1 N1 C7 170.9(6) . . . . ?
C2 Pt1 N1 C7 82.9(6) . . . . ?
N2 Pt1 N1 C7 -5.7(5) . . . . ?
S1 Pt1 N1 C7 -99.7(6) . . . . ?
Sn1 Pt1 N1 C7 45.7(121) . . . . ?
C7 N1 C3 C4 -1.7(13) . . . . ?
Pt1 N1 C3 C4 176.3(6) . . . . ?
N1 C3 C4 C5 -1.4(14) . . . . ?
C3 C4 C5 C6 2.9(12) . . . . ?
C3 C4 C5 C13 179.0(7) . . . . ?
C4 C5 C6 C7 -1.7(12) . . . . ?
C13 C5 C6 C7 -177.8(7) . . . . ?
C3 N1 C7 C6 2.9(12) . . . . ?
Pt1 N1 C7 C6 -175.4(6) . . . . ?
C3 N1 C7 C8 -176.1(7) . . . . ?
Pt1 N1 C7 C8 5.6(9) . . . . ?
C5 C6 C7 N1 -1.2(12) . . . . ?
C5 C6 C7 C8 177.8(8) . . . . ?
N1 C7 C8 N2 -1.2(11) . . . . ?
C6 C7 C8 N2 179.8(7) . . . . ?
N1 C7 C8 C9 177.7(8) . . . . ?
C6 C7 C8 C9 -1.3(13) . . . . ?
N2 C8 C9 C10 0.1(13) . . . . ?
C7 C8 C9 C10 -178.7(7) . . . . ?
C8 C9 C10 C11 0.7(12) . . . . ?
C8 C9 C10 C17 176.6(6) . . . . ?
C9 C10 C11 C12 -1.4(12) . . . . ?
C17 C10 C11 C12 -177.0(7) . . . . ?
C10 C11 C12 N2 1.4(14) . . . . ?
C11 C12 N2 C8 -0.5(13) . . . . ?
C11 C12 N2 Pt1 -177.5(6) . . . . ?
C9 C8 N2 C12 -0.2(11) . . . . ?
C7 C8 N2 C12 178.7(7) . . . . ?
C9 C8 N2 Pt1 177.1(6) . . . . ?
C7 C8 N2 Pt1 -4.0(9) . . . . ?
C1 Pt1 N2 C12 161.7(19) . . . . ?
C2 Pt1 N2 C12 93.3(7) . . . . ?
N1 Pt1 N2 C12 -177.8(7) . . . . ?
S1 Pt1 N2 C12 -88.2(7) . . . . ?
Sn1 Pt1 N2 C12 2.8(7) . . . . ?
C1 Pt1 N2 C8 -15.4(23) . . . . ?
C2 Pt1 N2 C8 -83.7(6) . . . . ?
N1 Pt1 N2 C8 5.2(5) . . . . ?
S1 Pt1 N2 C8 94.8(5) . . . . ?
Sn1 Pt1 N2 C8 -174.2(5) . . . . ?
C6 C5 C13 C16B -48.1(16) . . . . ?
C4 C5 C13 C16B 136.2(14) . . . . ?
C6 C5 C13 C16 -150.6(10) . . . . ?
C4 C5 C13 C16 33.6(10) . . . . ?
C6 C5 C13 C14A 117.8(13) . . . . ?
C4 C5 C13 C14A -58.0(13) . . . . ?
C6 C5 C13 C14B 73.4(14) . . . . ?
C4 C5 C13 C14B -102.4(14) . . . . ?
C6 C5 C13 C15A -124.1(12) . . . . ?
C4 C5 C13 C15A 60.1(13) . . . . ?
C6 C5 C13 C14 89.4(10) . . . . ?
C4 C5 C13 C14 -86.4(10) . . . . ?
C6 C5 C13 C15 -30.5(10) . . . . ?
C4 C5 C13 C15 153.7(10) . . . . ?
C6 C5 C13 C15B -168.5(13) . . . . ?
C4 C5 C13 C15B 15.7(15) . . . . ?
C6 C5 C13 C16A -3.3(14) . . . . ?
C4 C5 C13 C16A -179.1(12) . . . . ?
C11 C10 C17 C20 -5.5(7) . . . . ?
C9 C10 C17 C20 178.9(6) . . . . ?
C11 C10 C17 C18 -125.6(7) . . . . ?
C9 C10 C17 C18 58.9(6) . . . . ?
C11 C10 C17 C19 114.4(7) . . . . ?
C9 C10 C17 C19 -61.1(6) . . . . ?
C1B Sn1 C1A C6A 63.2(8) . . . . ?
S2 Sn1 C1A C6A 165.3(7) . . . . ?
Pt1 Sn1 C1A C6A -70.1(8) . . . . ?
C1B Sn1 C1A C2A -113.3(7) . . . . ?
S2 Sn1 C1A C2A -11.2(7) . . . . ?
Pt1 Sn1 C1A C2A 113.4(6) . . . . ?
C6A C1A C2A C3A -0.3(13) . . . . ?
Sn1 C1A C2A C3A 176.5(7) . . . . ?
C1A C2A C3A C4A -2.0(15) . . . . ?
C2A C3A C4A C5A 3.9(19) . . . . ?
C3A C4A C5A C6A -3.1(19) . . . . ?
C2A C1A C6A C5A 1.0(15) . . . . ?
Sn1 C1A C6A C5A -175.6(8) . . . . ?
C4A C5A C6A C1A 0.5(17) . . . . ?
C1A Sn1 C1B C2B -31.8(8) . . . . ?
S2 Sn1 C1B C2B -138.2(7) . . . . ?
Pt1 Sn1 C1B C2B 101.6(7) . . . . ?
C1A Sn1 C1B C6B 141.4(8) . . . . ?
S2 Sn1 C1B C6B 35.1(8) . . . . ?
Pt1 Sn1 C1B C6B -85.2(8) . . . . ?
C6B C1B C2B C3B 2.3(14) . . . . ?
Sn1 C1B C2B C3B 175.6(8) . . . . ?
C1B C2B C3B C4B 2.6(16) . . . . ?
C2B C3B C4B C5B -4.9(19) . . . . ?
C3B C4B C5B C6B 2.3(19) . . . . ?
C2B C1B C6B C5B -4.9(15) . . . . ?
Sn1 C1B C6B C5B -178.4(8) . . . . ?
C4B C5B C6B C1B 2.9(18) . . . . ?
C1D Sn2 C1C C6C 80.9(8) . . . . ?
S1 Sn2 C1C C6C -43.0(8) . . . . ?
S2 Sn2 C1C C6C -163.3(7) . . . . ?
C1D Sn2 C1C C2C -98.4(7) . . . . ?
S1 Sn2 C1C C2C 137.7(6) . . . . ?
S2 Sn2 C1C C2C 17.4(7) . . . . ?
C6C C1C C2C C3C 0.1(12) . . . . ?
Sn2 C1C C2C C3C 179.4(7) . . . . ?
C1C C2C C3C C4C 1.1(14) . . . . ?
C2C C3C C4C C5C -1.0(16) . . . . ?
C3C C4C C5C C6C -0.3(16) . . . . ?
C2C C1C C6C C5C -1.4(14) . . . . ?
Sn2 C1C C6C C5C 179.3(7) . . . . ?
C4C C5C C6C C1C 1.5(15) . . . . ?
C1C Sn2 C1D C6D -2.3(9) . . . . ?
S1 Sn2 C1D C6D 123.8(8) . . . . ?
S2 Sn2 C1D C6D -114.8(8) . . . . ?
C1C Sn2 C1D C2D 178.2(7) . . . . ?
S1 Sn2 C1D C2D -55.6(8) . . . . ?
S2 Sn2 C1D C2D 65.8(8) . . . . ?
C6D C1D C2D C3D -1.5(15) . . . . ?
Sn2 C1D C2D C3D 178.0(9) . . . . ?
C1D C2D C3D C4D 2.8(18) . . . . ?
C2D C3D C4D C5D -5.3(22) . . . . ?
C3D C4D C5D C6D 6.2(21) . . . . ?
C2D C1D C6D C5D 2.5(16) . . . . ?
Sn2 C1D C6D C5D -177.0(9) . . . . ?
C4D C5D C6D C1D -4.8(18) . . . . ?
